data_7061602
loop_
_publ_author_name
'Mikhailov, Artem A.'
'Kostin, Gennadiy A.'
'Schaniel, Dominik'

_publ_section_title
;
 The influence of the trans-ligand to NO on the thermal stability of the
 photoinduced side-bond coordinated linkage isomer
;
_journal_issue 26
_journal_name_full 'New Journal of Chemistry'
_journal_page_first 12641
_journal_page_last 12650
_journal_paper_doi 10.1039/D2NJ01388F
_journal_volume 46
_journal_year 2022
_chemical_formula_moiety 'C20 H20 F N5 O Ru, 2(F6 P), 0.333(H2 O)'
_chemical_formula_sum 'C20 H20.67 F13 N5 O1.33 P2 Ru'
_chemical_formula_weight 762.42
_space_group_crystal_system triclinic
_space_group_IT_number 2
_space_group_name_Hall '-P 1'
_space_group_name_H-M_alt 'P -1'
_atom_sites_solution_hydrogens mixed
_audit_creation_date 2022-05-18
_audit_creation_method
;
Olex2 1.5
(compiled 2022.04.07 svn.rca3783a0 for OlexSys, GUI svn.r6498)
;
_audit_update_record
;
2022-05-18 deposited with the CCDC.	2022-05-25 downloaded from the CCDC.
;
_cell_angle_alpha 66.7760(10)
_cell_angle_beta 79.868(2)
_cell_angle_gamma 84.6740(10)
_cell_formula_units_Z 6
_cell_length_a 13.9264(5)
_cell_length_b 16.9480(7)
_cell_length_c 19.8185(8)
_cell_measurement_reflns_used 9928
_cell_measurement_temperature 150.0
_cell_measurement_theta_max 27.42
_cell_measurement_theta_min 2.42
_cell_volume 4230.2(3)
_computing_cell_refinement 'Bruker SAINT'
_computing_data_collection 'Bruker APEX3'
_computing_data_reduction 'Bruker SAINT'
_computing_molecular_graphics 'Olex2 1.5 (Dolomanov et al., 2009)'
_computing_publication_material 'Olex2 1.5 (Dolomanov et al., 2009)'
_computing_structure_refinement 'SHELXL 2018/3 (Sheldrick, 2015)'
_computing_structure_solution 'ShelXT (Sheldrick, 2015)'
_diffrn_ambient_temperature 150.00
_diffrn_detector_area_resol_mean 7.41
_diffrn_detector_type 'Bruker PHOTON III area detector'
_diffrn_measured_fraction_theta_full 0.999
_diffrn_measured_fraction_theta_max 0.996
_diffrn_measurement_device 'three-circle diffractometer'
_diffrn_measurement_device_type 'Bruker D8 Venture diffractometer'
_diffrn_measurement_method '\w and \f scans'
_diffrn_radiation_type MoK\a
_diffrn_radiation_wavelength 0.71073
_diffrn_reflns_av_R_equivalents 0.0459
_diffrn_reflns_av_unetI/netI 0.0514
_diffrn_reflns_Laue_measured_fraction_full 0.999
_diffrn_reflns_Laue_measured_fraction_max 0.996
_diffrn_reflns_limit_h_max 18
_diffrn_reflns_limit_h_min -18
_diffrn_reflns_limit_k_max 22
_diffrn_reflns_limit_k_min -22
_diffrn_reflns_limit_l_max 25
_diffrn_reflns_limit_l_min -25
_diffrn_reflns_number 63937
_diffrn_reflns_point_group_measured_fraction_full 0.999
_diffrn_reflns_point_group_measured_fraction_max 0.996
_diffrn_reflns_theta_full 25.242
_diffrn_reflns_theta_max 27.533
_diffrn_reflns_theta_min 1.954
_exptl_absorpt_coefficient_mu 0.782
_exptl_absorpt_correction_T_max 0.7456
_exptl_absorpt_correction_T_min 0.6728
_exptl_absorpt_correction_type multi-scan
_exptl_absorpt_process_details 'SADABS-2016/2 (Bruker,2016/2) was used for absorption correction.'
_exptl_crystal_colour 'clear light yellow'
_exptl_crystal_colour_lustre clear
_exptl_crystal_colour_modifier light
_exptl_crystal_colour_primary yellow
_exptl_crystal_density_diffrn 1.796
_exptl_crystal_description plate
_exptl_crystal_F_000 2264
_exptl_crystal_size_max 0.114
_exptl_crystal_size_mid 0.083
_exptl_crystal_size_min 0.082
_refine_diff_density_max 1.566
_refine_diff_density_min -1.112
_refine_diff_density_rms 0.121
_refine_ls_extinction_method none
_refine_ls_goodness_of_fit_ref 1.200
_refine_ls_hydrogen_treatment constr
_refine_ls_matrix_type full
_refine_ls_number_parameters 1184
_refine_ls_number_reflns 19420
_refine_ls_number_restraints 29
_refine_ls_restrained_S_all 1.202
_refine_ls_R_factor_all 0.0992
_refine_ls_R_factor_gt 0.0813
_refine_ls_shift/su_max 0.001
_refine_ls_shift/su_mean 0.000
_refine_ls_structure_factor_coef Fsqd
_refine_ls_weighting_details 'w=1/[\s^2^(Fo^2^)+33.4624P] where P=(Fo^2^+2Fc^2^)/3'
_refine_ls_weighting_scheme calc
_refine_ls_wR_factor_gt 0.1596
_refine_ls_wR_factor_ref 0.1661
_reflns_Friedel_coverage 0.000
_reflns_number_gt 15517
_reflns_number_total 19420
_reflns_threshold_expression 'I > 2\s(I)'
_cod_data_source_file d2nj01388f2.cif
_cod_data_source_block am_p4f_pf6
_cod_depositor_comments 'Adding full bibliography for 7061601--7061602.cif.'
_cod_database_code 7061602
_shelx_shelxl_version_number 2018/3
_shelx_space_group_comment
;
The symmetry employed for this shelxl refinement is uniquely defined
by the following loop, which should always be used as a source of
symmetry information in preference to the above space-group names.
They are only intended as comments.
;
_shelx_estimated_absorpt_t_max 0.939
_shelx_estimated_absorpt_t_min 0.916
_olex2_refinement_description
;
1. Fixed Uiso
 At 1.2 times of:
  All C(H) groups
 At 1.5 times of:
  All O(H,H) groups
2. Restrained distances
 Ru3-N43 \\sim Ru3A-N43
 with sigma of 0.02
 N33-N13 \\sim N33-N13A
 with sigma of 0.04
 Ru3-N33 \\sim Ru3A-N33
 with sigma of 0.02
 N53-N13 \\sim N53-N13A
 with sigma of 0.04
 Ru3-N23 \\sim Ru3A-N23
 with sigma of 0.02
 N43-N13 \\sim N43-N13A
 with sigma of 0.04
 Ru3-N53 \\sim Ru3A-N53
 with sigma of 0.02
 N23-N13 \\sim N23-N13A
 with sigma of 0.04
 Ru3-F13 \\sim Ru3A-F13A
 with sigma of 0.02
 Ru3-N13 \\sim Ru3A-N13A
 with sigma of 0.02
 N43-F13 \\sim N43-F13A
 with sigma of 0.04
 N33-F13 \\sim N33-F13A
 with sigma of 0.04
 N23-F13 \\sim N23-F13A
 with sigma of 0.04
 N53-F13 \\sim N53-F13A
 with sigma of 0.04
 N13-O13 \\sim N13A-O13A
 with sigma of 0.02
 F13-N13 \\sim F13A-N13A
 with sigma of 0.04
 Ru3-O13 \\sim Ru3A-O13A
 with sigma of 0.04
3. Uiso/Uaniso restraints and constraints
Uanis(N13A) \\sim Ueq: with sigma of 0.01 and sigma for terminal atoms of 0.2
Uanis(F13A) \\sim Ueq: with sigma of 0.01 and sigma for terminal atoms of 0.02
4. Others
 Sof(F13A)=Sof(Ru3A)=Sof(N13A)=Sof(O13A)=1-FVAR(1)
 Sof(Ru3)=Sof(F13)=Sof(N13)=Sof(O13)=FVAR(1)
5.a Free rotating group:
 O1(H1A,H1B)
5.b Aromatic/amide H refined with riding coordinates:
 C162(H162), C62(H62), C143(H143), C153(H153), C133(H133), C202(H202),
 C12(H12), C61(H61), C63(H63), C43(H43), C91(H91), C113(H113), C103(H103),
 C21(H21), C33(H33), C23(H23), C93(H93), C53(H53), C172(H172), C182(H182),
 C13(H13), C11(H11), C71(H71), C161(H161), C22(H22), C192(H192), C112(H112),
 C52(H52), C183(H183), C32(H32), C203(H203), C83(H83), C191(H191), C72(H72),
 C51(H51), C123(H123), C73(H73), C101(H101), C31(H31), C201(H201), C171(H171),
 C42(H42), C152(H152), C81(H81), C193(H193), C82(H82), C181(H181), C151(H151),
 C163(H163), C111(H111), C122(H122), C102(H102), C121(H121), C41(H41),
 C173(H173), C132(H132), C92(H92), C142(H142), C141(H141), C131(H131)
;
_olex2_submission_special_instructions 'No special instructions were received'

loop_
_space_group_symop_operation_xyz
'x, y, z'
'-x, -y, -z'

loop_
_atom_site_label
_atom_site_type_symbol
_atom_site_fract_x
_atom_site_fract_y
_atom_site_fract_z
_atom_site_U_iso_or_equiv
_atom_site_adp_type
_atom_site_occupancy
_atom_site_site_symmetry_order
_atom_site_calc_flag
_atom_site_refinement_flags_posn
_atom_site_refinement_flags_adp
_atom_site_refinement_flags_occupancy
_atom_site_disorder_assembly
_atom_site_disorder_group
Ru1 Ru 0.14161(4) 0.49440(3) 0.19622(3) 0.02937(12) Uani 1 1 d . . . . .
Ru2 Ru 0.18120(4) 0.97636(3) 0.67604(3) 0.02914(12) Uani 1 1 d . . . . .
Ru3 Ru 0.51048(18) 0.75393(12) 0.25146(16) 0.0239(4) Uani 0.670(10) 1 d D . P A 1
P5 P 0.37125(13) 0.76870(12) 0.52486(10) 0.0322(4) Uani 1 1 d . . . . .
P4 P -0.15136(13) 0.86366(13) 0.64926(11) 0.0374(4) Uani 1 1 d . . . . .
P2 P -0.16705(14) 0.37487(13) 0.12507(12) 0.0394(4) Uani 1 1 d . . . . .
P1 P 0.35225(15) 0.28068(12) 0.05455(11) 0.0409(4) Uani 1 1 d . . . . .
P6 P 0.84460(18) 0.63623(15) 0.40813(14) 0.0525(5) Uani 1 1 d . . . . .
P3 P 0.12236(19) 0.89882(19) 0.11080(14) 0.0619(6) Uani 1 1 d . . . . .
F11 F 0.1455(3) 0.5736(2) 0.2420(2) 0.0393(9) Uani 1 1 d . . . . .
F12 F 0.2066(3) 1.0643(2) 0.7076(2) 0.0430(10) Uani 1 1 d . . . . .
F29 F 0.3633(4) 0.7358(3) 0.4611(3) 0.0550(12) Uani 1 1 d . . . . .
F22 F -0.1232(3) 0.7834(3) 0.7199(3) 0.0563(12) Uani 1 1 d . . . . .
F25 F 0.2714(3) 0.8212(3) 0.5120(3) 0.0624(14) Uani 1 1 d . . . . .
F5 F -0.1588(3) 0.4470(3) 0.1566(3) 0.0504(11) Uani 1 1 d . . . . .
F27 F 0.4713(3) 0.7159(3) 0.5393(3) 0.0524(12) Uani 1 1 d . . . . .
F24 F -0.1418(3) 0.9264(3) 0.6902(3) 0.0487(11) Uani 1 1 d . . . . .
F26 F 0.4289(4) 0.8499(3) 0.4656(3) 0.0580(13) Uani 1 1 d . . . . .
F19 F -0.2642(3) 0.8526(3) 0.6831(3) 0.0496(11) Uani 1 1 d . . . . .
F4 F -0.2822(3) 0.3726(3) 0.1514(3) 0.0546(12) Uani 1 1 d . . . . .
F21 F -0.0377(3) 0.8763(3) 0.6162(3) 0.0581(13) Uani 1 1 d . . . . .
F20 F -0.1775(3) 0.9443(3) 0.5785(3) 0.0624(14) Uani 1 1 d . . . . .
F30 F 0.3804(4) 0.8022(3) 0.5888(3) 0.0576(13) Uani 1 1 d . . . . .
O12 O 0.1508(4) 0.8375(3) 0.6339(3) 0.0443(13) Uani 1 1 d . . . . .
N43 N 0.4272(4) 0.8696(3) 0.2323(3) 0.0295(11) Uani 1 1 d D . . . .
F28 F 0.3146(4) 0.6876(3) 0.5839(3) 0.0680(15) Uani 1 1 d . . . . .
N52 N 0.0571(4) 1.0488(3) 0.6408(3) 0.0300(12) Uani 1 1 d . . . . .
N33 N 0.3762(4) 0.6887(3) 0.3062(3) 0.0298(11) Uani 1 1 d D . . . .
N51 N 0.2659(4) 0.4352(3) 0.2441(3) 0.0309(12) Uani 1 1 d . . . . .
F3 F -0.1518(4) 0.3028(3) 0.2052(3) 0.0632(14) Uani 1 1 d . . . . .
F1 F -0.1816(4) 0.4467(3) 0.0462(3) 0.0625(13) Uani 1 1 d . . . . .
N23 N 0.5792(4) 0.6369(3) 0.2536(3) 0.0326(12) Uani 1 1 d D . . . .
N21 N 0.0502(4) 0.4227(3) 0.2929(3) 0.0329(12) Uani 1 1 d . . . . .
F2 F -0.0519(3) 0.3770(4) 0.1000(3) 0.0679(15) Uani 1 1 d . . . . .
N53 N 0.6331(4) 0.8161(3) 0.1812(3) 0.0318(12) Uani 1 1 d D . . . .
N42 N 0.1032(4) 0.9152(4) 0.7820(3) 0.0355(13) Uani 1 1 d . . . . .
F6 F -0.1757(4) 0.3016(3) 0.0963(3) 0.0715(16) Uani 1 1 d . . . . .
N31 N 0.0206(4) 0.5657(3) 0.1534(3) 0.0297(12) Uani 1 1 d . . . . .
N12 N 0.1611(4) 0.8940(3) 0.6496(3) 0.0298(12) Uani 1 1 d . . . . .
N22 N 0.2635(4) 1.0476(3) 0.5740(3) 0.0313(12) Uani 1 1 d . . . . .
F10 F 0.4300(5) 0.2053(4) 0.0778(4) 0.095(2) Uani 1 1 d . . . . .
F23 F -0.1592(4) 0.8025(4) 0.6078(3) 0.0697(15) Uani 1 1 d . . . . .
N32 N 0.3115(4) 0.9194(4) 0.7141(3) 0.0396(14) Uani 1 1 d . . . . .
F7 F 0.2941(4) 0.2406(4) 0.1354(3) 0.099(2) Uani 1 1 d . . . . .
O11 O 0.1288(4) 0.3719(4) 0.1312(4) 0.0609(17) Uani 1 1 d . . . . .
N11 N 0.1346(4) 0.4215(4) 0.1560(3) 0.0370(13) Uani 1 1 d . . . . .
F9 F 0.4145(6) 0.3212(5) -0.0244(3) 0.112(3) Uani 1 1 d . . . . .
F17 F 0.0902(5) 0.8266(4) 0.0890(4) 0.092(2) Uani 1 1 d . . . . .
C162 C 0.0335(5) 1.0665(4) 0.5731(4) 0.0320(14) Uani 1 1 d . . . . .
H162 H 0.072631 1.042745 0.541059 0.038 Uiso 1 1 calc R U . . .
N41 N 0.2343(4) 0.5769(4) 0.1061(3) 0.0410(14) Uani 1 1 d . . . . .
C62 C 0.3225(5) 0.8354(5) 0.7533(4) 0.0412(17) Uani 1 1 d . . . . .
H62 H 0.269565 0.799011 0.762692 0.049 Uiso 1 1 calc R U . . .
C143 C 0.3170(5) 0.9548(4) 0.2824(4) 0.0398(17) Uani 1 1 d . . . . .
H143 H 0.280282 0.962345 0.324775 0.048 Uiso 1 1 calc R U . . .
C153 C 0.3729(5) 0.8815(4) 0.2908(4) 0.0321(14) Uani 1 1 d . . . . .
H153 H 0.373281 0.838105 0.339122 0.038 Uiso 1 1 calc R U . . .
C133 C 0.3141(5) 1.0173(5) 0.2130(5) 0.0437(18) Uani 1 1 d . . . . .
H133 H 0.274419 1.067735 0.206390 0.052 Uiso 1 1 calc R U . . .
C202 C 0.0019(5) 1.0824(5) 0.6851(4) 0.0376(16) Uani 1 1 d . . . . .
H202 H 0.018961 1.070638 0.732616 0.045 Uiso 1 1 calc R U . . .
F8 F 0.2771(5) 0.3548(4) 0.0300(4) 0.122(3) Uani 1 1 d . . . . .
F36 F 0.8878(6) 0.7148(4) 0.4137(5) 0.121(3) Uani 1 1 d . . . . .
C12 C 0.3235(5) 1.0082(5) 0.5350(4) 0.0371(16) Uani 1 1 d . . . . .
H12 H 0.322102 0.947542 0.551076 0.044 Uiso 1 1 calc R U . . .
C61 C 0.0051(5) 0.5820(5) 0.0838(4) 0.0378(16) Uani 1 1 d . . . . .
H61 H 0.051267 0.560685 0.053204 0.045 Uiso 1 1 calc R U . . .
C63 C 0.2934(5) 0.7115(5) 0.2775(4) 0.0394(16) Uani 1 1 d . . . . .
H63 H 0.294493 0.755491 0.229324 0.047 Uiso 1 1 calc R U . . .
C43 C 0.6630(5) 0.5093(5) 0.3205(4) 0.0429(17) Uani 1 1 d . . . . .
H43 H 0.687245 0.473801 0.364979 0.051 Uiso 1 1 calc R U . . .
C91 C -0.1255(5) 0.6451(5) 0.1698(5) 0.0460(19) Uani 1 1 d . . . . .
H91 H -0.170225 0.667254 0.200479 0.055 Uiso 1 1 calc R U . . .
C113 C 0.4250(6) 0.9313(4) 0.1641(4) 0.0430(18) Uani 1 1 d . . . . .
H113 H 0.462678 0.923283 0.122366 0.052 Uiso 1 1 calc R U . . .
C103 C 0.3740(5) 0.6262(4) 0.3740(4) 0.0367(15) Uani 1 1 d . . . . .
H103 H 0.433016 0.609289 0.394328 0.044 Uiso 1 1 calc R U . . .
C21 C -0.0982(5) 0.3493(4) 0.3498(4) 0.0436(18) Uani 1 1 d . . . . .
H21 H -0.154293 0.325169 0.345113 0.052 Uiso 1 1 calc R U . . .
F39 F 0.0281(5) 0.8949(6) 0.1641(5) 0.133(3) Uani 1 1 d . . . . .
C33 C 0.6741(5) 0.4838(5) 0.2619(4) 0.0426(17) Uani 1 1 d . . . . .
H33 H 0.705796 0.430569 0.265214 0.051 Uiso 1 1 calc R U . . .
C23 C 0.6383(6) 0.5367(5) 0.1983(4) 0.0473(19) Uani 1 1 d . . . . .
H23 H 0.646079 0.521106 0.156496 0.057 Uiso 1 1 calc R U . . .
C93 C 0.2891(6) 0.5852(5) 0.4154(4) 0.0446(18) Uani 1 1 d . . . . .
H93 H 0.289778 0.541078 0.463333 0.053 Uiso 1 1 calc R U . . .
F38 F 0.4128(6) 0.3315(5) 0.0817(4) 0.108(2) Uani 1 1 d . . . . .
C53 C 0.6165(5) 0.5866(5) 0.3145(4) 0.0394(16) Uani 1 1 d . . . . .
H53 H 0.610921 0.604658 0.354805 0.047 Uiso 1 1 calc R U . . .
C172 C -0.0457(5) 1.1181(5) 0.5494(4) 0.0383(16) Uani 1 1 d . . . . .
H172 H -0.060663 1.130371 0.501307 0.046 Uiso 1 1 calc R U . . .
C182 C -0.1032(6) 1.1520(4) 0.5956(4) 0.0420(17) Uani 1 1 d . . . . .
H182 H -0.158635 1.187321 0.580146 0.050 Uiso 1 1 calc R U . . .
C13 C 0.5911(6) 0.6127(5) 0.1959(4) 0.0428(17) Uani 1 1 d . . . . .
H13 H 0.566193 0.649115 0.151887 0.051 Uiso 1 1 calc R U . . .
C11 C -0.0291(5) 0.3874(4) 0.2892(4) 0.0353(15) Uani 1 1 d . . . . .
H11 H -0.038311 0.388664 0.242429 0.042 Uiso 1 1 calc R U . . .
C71 C -0.0751(5) 0.6284(5) 0.0555(4) 0.0402(17) Uani 1 1 d . . . . .
H71 H -0.084671 0.638445 0.006426 0.048 Uiso 1 1 calc R U . . .
C161 C 0.2929(6) 0.3548(5) 0.2547(5) 0.0478(19) Uani 1 1 d . . . . .
H161 H 0.253694 0.321171 0.242159 0.057 Uiso 1 1 calc R U . . .
C22 C 0.3859(5) 1.0534(5) 0.4731(4) 0.0450(18) Uani 1 1 d . . . . .
H22 H 0.425501 1.024647 0.445144 0.054 Uiso 1 1 calc R U . . .
C192 C -0.0792(6) 1.1339(5) 0.6646(4) 0.0418(17) Uani 1 1 d . . . . .
H192 H -0.117881 1.156507 0.697721 0.050 Uiso 1 1 calc R U . . .
C112 C 0.0218(5) 0.8727(4) 0.7937(4) 0.0405(17) Uani 1 1 d . . . . .
H112 H 0.001198 0.866368 0.752961 0.049 Uiso 1 1 calc R U . . .
C52 C 0.2645(5) 1.1335(4) 0.5507(4) 0.0389(16) Uani 1 1 d . . . . .
H52 H 0.220882 1.161801 0.577055 0.047 Uiso 1 1 calc R U . . .
C183 C 0.8085(6) 0.8881(5) 0.0991(5) 0.052(2) Uani 1 1 d . . . . .
H183 H 0.868345 0.913026 0.070745 0.063 Uiso 1 1 calc R U . . .
F15 F 0.2110(6) 0.9183(5) 0.0458(5) 0.140(3) Uani 1 1 d . . . . .
C32 C 0.3913(5) 1.1407(5) 0.4512(5) 0.051(2) Uani 1 1 d . . . . .
H32 H 0.438149 1.172311 0.410507 0.061 Uiso 1 1 calc R U . . .
C203 C 0.7072(6) 0.8250(5) 0.2138(4) 0.0441(18) Uani 1 1 d . . . . .
H203 H 0.698197 0.805751 0.266391 0.053 Uiso 1 1 calc R U . . .
C83 C 0.2037(6) 0.6099(5) 0.3857(5) 0.051(2) Uani 1 1 d . . . . .
H83 H 0.144098 0.583583 0.413071 0.061 Uiso 1 1 calc R U . . .
C191 C 0.4052(6) 0.4463(6) 0.2944(5) 0.058(2) Uani 1 1 d . . . . .
H191 H 0.442262 0.479629 0.308874 0.070 Uiso 1 1 calc R U . . .
C72 C 0.4077(6) 0.7993(6) 0.7805(5) 0.052(2) Uani 1 1 d . . . . .
H72 H 0.412742 0.739310 0.808736 0.062 Uiso 1 1 calc R U . . .
C51 C 0.0641(6) 0.4197(5) 0.3587(4) 0.0456(18) Uani 1 1 d . . . . .
H51 H 0.120695 0.444390 0.362052 0.055 Uiso 1 1 calc R U . . .
C123 C 0.3700(6) 1.0054(5) 0.1533(5) 0.0472(19) Uani 1 1 d . . . . .
H123 H 0.370468 1.048277 0.104655 0.057 Uiso 1 1 calc R U . . .
C73 C 0.2061(5) 0.6732(5) 0.3156(5) 0.051(2) Uani 1 1 d . . . . .
H73 H 0.148246 0.690360 0.293661 0.061 Uiso 1 1 calc R U . . .
C101 C -0.0442(5) 0.5976(4) 0.1960(4) 0.0348(15) Uani 1 1 d . . . . .
H101 H -0.033701 0.587180 0.244916 0.042 Uiso 1 1 calc R U . . .
C31 C -0.0842(6) 0.3470(5) 0.4176(5) 0.053(2) Uani 1 1 d . . . . .
H31 H -0.131098 0.321917 0.460481 0.064 Uiso 1 1 calc R U . . .
C201 C 0.3226(6) 0.4816(6) 0.2632(6) 0.058(2) Uani 1 1 d . . . . .
H201 H 0.304869 0.539817 0.254948 0.069 Uiso 1 1 calc R U . . .
C171 C 0.3783(7) 0.3184(5) 0.2841(6) 0.063(3) Uani 1 1 d . . . . .
H171 H 0.397489 0.261121 0.289883 0.076 Uiso 1 1 calc R U . . .
C42 C 0.3284(6) 1.1814(5) 0.4887(5) 0.054(2) Uani 1 1 d . . . . .
H42 H 0.328327 1.242157 0.472481 0.065 Uiso 1 1 calc R U . . .
C152 C 0.1336(7) 0.9218(5) 0.8414(4) 0.048(2) Uani 1 1 d . . . . .
H152 H 0.192116 0.950939 0.833702 0.058 Uiso 1 1 calc R U . . .
C81 C -0.1414(6) 0.6602(5) 0.0996(4) 0.0437(18) Uani 1 1 d . . . . .
H81 H -0.197575 0.692160 0.081367 0.052 Uiso 1 1 calc R U . . .
C193 C 0.7941(6) 0.8602(6) 0.1744(5) 0.055(2) Uani 1 1 d . . . . .
H193 H 0.844049 0.865073 0.199429 0.066 Uiso 1 1 calc R U . . .
C82 C 0.4859(6) 0.8516(6) 0.7662(5) 0.065(3) Uani 1 1 d . . . . .
H82 H 0.545377 0.828895 0.784556 0.078 Uiso 1 1 calc R U . . .
C181 C 0.4339(6) 0.3648(5) 0.3044(5) 0.051(2) Uani 1 1 d . . . . .
H181 H 0.491458 0.340374 0.325131 0.062 Uiso 1 1 calc R U . . .
C151 C 0.2221(6) 0.6618(5) 0.0886(5) 0.056(2) Uani 1 1 d . . . . .
H151 H 0.168795 0.682564 0.114809 0.067 Uiso 1 1 calc R U . . .
C163 C 0.6490(6) 0.8422(5) 0.1078(4) 0.0477(19) Uani 1 1 d . . . . .
H163 H 0.599286 0.834618 0.083759 0.057 Uiso 1 1 calc R U . . .
C111 C 0.3066(5) 0.5474(6) 0.0684(5) 0.050(2) Uani 1 1 d . . . . .
H111 H 0.314593 0.487309 0.080349 0.061 Uiso 1 1 calc R U . . .
C122 C -0.0332(7) 0.8377(5) 0.8630(5) 0.057(2) Uani 1 1 d . . . . .
H122 H -0.091329 0.808474 0.870038 0.069 Uiso 1 1 calc R U . . .
F14 F 0.0648(8) 0.9647(5) 0.0488(5) 0.142(3) Uani 1 1 d . . . . .
C102 C 0.3879(7) 0.9699(6) 0.6999(6) 0.065(3) Uani 1 1 d . . . . .
H102 H 0.381499 1.029801 0.671861 0.078 Uiso 1 1 calc R U . . .
F35 F 0.7994(9) 0.5565(5) 0.4077(6) 0.174(5) Uani 1 1 d . . . . .
C121 C 0.3702(6) 0.6031(7) 0.0121(6) 0.077(3) Uani 1 1 d . . . . .
H121 H 0.420854 0.581308 -0.015307 0.093 Uiso 1 1 calc R U . . .
F37 F 0.2939(9) 0.2261(6) 0.0304(7) 0.190(5) Uani 1 1 d . . . . .
C41 C -0.0020(7) 0.3813(6) 0.4223(4) 0.056(2) Uani 1 1 d . . . . .
H41 H 0.009718 0.378830 0.468878 0.067 Uiso 1 1 calc R U . . .
C173 C 0.7341(6) 0.8795(6) 0.0648(4) 0.053(2) Uani 1 1 d . . . . .
H173 H 0.741761 0.899206 0.012225 0.064 Uiso 1 1 calc R U . . .
C132 C -0.0018(9) 0.8462(6) 0.9223(5) 0.072(3) Uani 1 1 d . . . . .
H132 H -0.038563 0.823200 0.970644 0.086 Uiso 1 1 calc R U . . .
C92 C 0.4738(7) 0.9376(7) 0.7244(6) 0.081(3) Uani 1 1 d . . . . .
H92 H 0.526429 0.974979 0.712494 0.097 Uiso 1 1 calc R U . . .
C142 C 0.0832(9) 0.8883(6) 0.9105(5) 0.066(3) Uani 1 1 d . . . . .
H142 H 0.106260 0.893598 0.950791 0.079 Uiso 1 1 calc R U . . .
C141 C 0.2851(7) 0.7194(7) 0.0337(7) 0.087(4) Uani 1 1 d . . . . .
H141 H 0.275933 0.779295 0.022455 0.104 Uiso 1 1 calc R U . . .
F18 F 0.1524(6) 0.9755(8) 0.1264(7) 0.186(5) Uani 1 1 d . . . . .
C131 C 0.3609(7) 0.6896(8) -0.0046(7) 0.102(5) Uani 1 1 d . . . . .
H131 H 0.406170 0.728090 -0.042025 0.122 Uiso 1 1 calc R U . . .
F16 F 0.1856(9) 0.8405(7) 0.1633(6) 0.213(6) Uani 1 1 d . . . . .
F31 F 0.7540(7) 0.6868(8) 0.3887(9) 0.215(6) Uani 1 1 d . . . . .
F34 F 0.8277(11) 0.5988(10) 0.4889(5) 0.260(9) Uani 1 1 d . . . . .
F33 F 0.9480(8) 0.6005(9) 0.4102(9) 0.216(7) Uani 1 1 d . . . . .
O1 O 0.5474(10) 0.5735(8) 0.4948(7) 0.153(5) Uani 1 1 d G . . . .
H1A H 0.609586 0.573207 0.495942 0.230 Uiso 1 1 d G U . . .
H1B H 0.521264 0.606067 0.518135 0.230 Uiso 1 1 d G U . . .
F32 F 0.8716(13) 0.6626(12) 0.3275(6) 0.262(8) Uani 1 1 d . . . . .
F13 F 0.4660(10) 0.7604(10) 0.1641(7) 0.035(3) Uani 0.670(10) 1 d D . P A 1
N13 N 0.5433(12) 0.7494(16) 0.3336(12) 0.031(4) Uani 0.670(10) 1 d D . P A 1
O13 O 0.5682(5) 0.7597(5) 0.3816(4) 0.041(2) Uani 0.670(10) 1 d D . P A 1
F13A F 0.5335(19) 0.754(2) 0.3211(13) 0.032(7) Uani 0.330(10) 1 d D U P A 2
Ru3A Ru 0.4920(4) 0.7525(2) 0.2346(3) 0.0198(7) Uani 0.330(10) 1 d D . P A 2
N13A N 0.458(2) 0.758(2) 0.1529(15) 0.015(6) Uani 0.330(10) 1 d D U P A 2
O13A O 0.4190(14) 0.7604(14) 0.1050(10) 0.069(6) Uani 0.330(10) 1 d D . P A 2

loop_
_atom_site_aniso_label
_atom_site_aniso_U_11
_atom_site_aniso_U_22
_atom_site_aniso_U_33
_atom_site_aniso_U_23
_atom_site_aniso_U_13
_atom_site_aniso_U_12
Ru1 0.0235(2) 0.0309(3) 0.0374(3) -0.0163(2) -0.0061(2) -0.0012(2)
Ru2 0.0364(3) 0.0262(3) 0.0279(3) -0.0102(2) -0.0126(2) -0.0018(2)
Ru3 0.0259(7) 0.0267(5) 0.0212(8) -0.0109(5) -0.0079(5) 0.0046(4)
P5 0.0294(9) 0.0364(9) 0.0293(9) -0.0116(7) -0.0059(7) 0.0044(7)
P4 0.0283(9) 0.0469(11) 0.0419(11) -0.0220(9) -0.0049(7) -0.0028(8)
P2 0.0328(9) 0.0405(10) 0.0480(11) -0.0221(9) -0.0029(8) 0.0001(8)
P1 0.0427(11) 0.0361(10) 0.0414(11) -0.0092(8) -0.0144(8) 0.0001(8)
P6 0.0591(14) 0.0474(12) 0.0564(14) -0.0214(11) -0.0266(11) 0.0129(10)
P3 0.0576(15) 0.0824(18) 0.0554(15) -0.0356(13) -0.0200(12) 0.0137(13)
F11 0.036(2) 0.034(2) 0.056(3) -0.025(2) -0.0119(19) -0.0001(17)
F12 0.065(3) 0.032(2) 0.040(2) -0.0160(18) -0.025(2) -0.0004(19)
F29 0.072(3) 0.054(3) 0.049(3) -0.028(2) -0.012(2) -0.004(2)
F22 0.059(3) 0.042(3) 0.066(3) -0.014(2) -0.022(2) 0.003(2)
F25 0.045(3) 0.077(3) 0.076(4) -0.040(3) -0.030(2) 0.029(2)
F5 0.050(3) 0.045(2) 0.063(3) -0.028(2) -0.006(2) -0.007(2)
F27 0.039(2) 0.057(3) 0.063(3) -0.025(2) -0.015(2) 0.017(2)
F24 0.045(2) 0.047(3) 0.062(3) -0.030(2) -0.010(2) 0.004(2)
F26 0.068(3) 0.045(3) 0.051(3) -0.007(2) -0.004(2) -0.017(2)
F19 0.030(2) 0.061(3) 0.056(3) -0.022(2) -0.0018(19) -0.006(2)
F4 0.036(2) 0.059(3) 0.075(3) -0.036(3) 0.003(2) -0.007(2)
F21 0.030(2) 0.081(4) 0.071(3) -0.040(3) 0.001(2) -0.002(2)
F20 0.045(3) 0.074(3) 0.052(3) -0.003(3) -0.014(2) -0.014(2)
F30 0.062(3) 0.076(3) 0.050(3) -0.039(3) -0.021(2) 0.015(3)
O12 0.038(3) 0.044(3) 0.065(4) -0.035(3) -0.007(2) -0.004(2)
N43 0.033(3) 0.024(3) 0.031(3) -0.010(2) -0.006(2) 0.005(2)
F28 0.058(3) 0.067(3) 0.054(3) 0.000(3) 0.009(2) -0.019(3)
N52 0.036(3) 0.028(3) 0.026(3) -0.010(2) -0.006(2) -0.002(2)
N33 0.032(3) 0.026(3) 0.030(3) -0.011(2) -0.004(2) 0.005(2)
N51 0.024(3) 0.033(3) 0.038(3) -0.014(2) -0.007(2) -0.002(2)
F3 0.077(4) 0.046(3) 0.062(3) -0.006(2) -0.024(3) -0.018(2)
F1 0.060(3) 0.072(3) 0.049(3) -0.014(3) -0.015(2) -0.001(3)
N23 0.027(3) 0.027(3) 0.039(3) -0.011(2) 0.000(2) 0.002(2)
N21 0.029(3) 0.027(3) 0.042(3) -0.012(2) -0.008(2) 0.003(2)
F2 0.033(2) 0.084(4) 0.090(4) -0.043(3) 0.001(2) 0.005(2)
N53 0.037(3) 0.028(3) 0.028(3) -0.011(2) -0.001(2) 0.001(2)
N42 0.046(3) 0.032(3) 0.029(3) -0.011(2) -0.008(2) -0.001(3)
F6 0.072(4) 0.067(3) 0.104(4) -0.062(3) -0.023(3) 0.016(3)
N31 0.024(3) 0.027(3) 0.034(3) -0.009(2) -0.002(2) 0.001(2)
N12 0.024(3) 0.032(3) 0.035(3) -0.013(2) -0.008(2) 0.001(2)
N22 0.029(3) 0.028(3) 0.033(3) -0.005(2) -0.012(2) -0.001(2)
F10 0.092(5) 0.058(4) 0.101(5) 0.000(3) -0.012(4) 0.021(3)
F23 0.060(3) 0.097(4) 0.086(4) -0.069(3) -0.015(3) -0.005(3)
N32 0.037(3) 0.036(3) 0.046(4) -0.010(3) -0.018(3) -0.004(3)
F7 0.068(4) 0.110(5) 0.074(4) 0.005(4) 0.013(3) -0.015(4)
O11 0.055(4) 0.072(4) 0.089(5) -0.064(4) -0.019(3) 0.006(3)
N11 0.025(3) 0.045(3) 0.046(4) -0.022(3) -0.007(2) 0.005(2)
F9 0.136(6) 0.130(6) 0.028(3) -0.003(3) 0.003(3) 0.041(5)
F17 0.123(5) 0.064(4) 0.083(4) -0.035(3) 0.020(4) -0.017(4)
C162 0.032(3) 0.039(4) 0.027(3) -0.014(3) -0.007(3) -0.004(3)
N41 0.027(3) 0.045(4) 0.046(4) -0.013(3) -0.004(3) -0.002(3)
C62 0.033(4) 0.036(4) 0.046(4) -0.005(3) -0.009(3) -0.003(3)
C143 0.034(4) 0.036(4) 0.053(5) -0.023(3) -0.001(3) -0.002(3)
C153 0.032(3) 0.029(3) 0.032(3) -0.010(3) -0.003(3) 0.000(3)
C133 0.028(4) 0.031(4) 0.069(5) -0.013(4) -0.018(3) 0.006(3)
C202 0.046(4) 0.041(4) 0.031(4) -0.017(3) -0.009(3) 0.000(3)
F8 0.076(4) 0.090(5) 0.128(6) 0.014(4) 0.010(4) 0.041(4)
F36 0.152(7) 0.076(5) 0.153(7) -0.049(5) -0.053(6) -0.012(5)
C12 0.027(3) 0.039(4) 0.043(4) -0.012(3) -0.008(3) 0.000(3)
C61 0.037(4) 0.040(4) 0.031(4) -0.008(3) -0.002(3) -0.005(3)
C63 0.046(4) 0.034(4) 0.044(4) -0.020(3) -0.019(3) 0.012(3)
C43 0.044(4) 0.040(4) 0.043(4) -0.012(3) -0.019(3) 0.014(3)
C91 0.034(4) 0.040(4) 0.058(5) -0.017(4) 0.003(3) 0.004(3)
C113 0.061(5) 0.031(4) 0.028(4) -0.003(3) -0.009(3) 0.004(3)
C103 0.035(4) 0.034(4) 0.038(4) -0.010(3) -0.007(3) 0.003(3)
C21 0.034(4) 0.032(4) 0.057(5) -0.008(3) -0.008(3) 0.000(3)
F39 0.090(5) 0.217(9) 0.133(7) -0.127(7) 0.035(5) -0.031(6)
C33 0.037(4) 0.033(4) 0.054(5) -0.018(3) -0.002(3) 0.009(3)
C23 0.053(5) 0.047(4) 0.046(5) -0.028(4) 0.000(4) 0.007(4)
C93 0.048(5) 0.039(4) 0.045(4) -0.014(3) 0.000(3) -0.013(3)
F38 0.133(6) 0.123(6) 0.091(5) -0.061(4) -0.004(4) -0.055(5)
C53 0.038(4) 0.043(4) 0.042(4) -0.021(3) -0.010(3) 0.003(3)
C172 0.035(4) 0.042(4) 0.033(4) -0.007(3) -0.009(3) -0.001(3)
C182 0.042(4) 0.032(4) 0.047(4) -0.009(3) -0.010(3) 0.005(3)
C13 0.048(4) 0.042(4) 0.035(4) -0.014(3) -0.003(3) 0.009(3)
C11 0.037(4) 0.031(3) 0.041(4) -0.016(3) -0.009(3) 0.001(3)
C71 0.039(4) 0.042(4) 0.033(4) -0.006(3) -0.010(3) -0.005(3)
C161 0.051(5) 0.030(4) 0.061(5) -0.009(4) -0.024(4) 0.000(3)
C22 0.029(4) 0.054(5) 0.047(4) -0.013(4) -0.008(3) 0.002(3)
C192 0.048(4) 0.034(4) 0.041(4) -0.015(3) 0.000(3) 0.004(3)
C112 0.045(4) 0.035(4) 0.037(4) -0.009(3) -0.008(3) 0.003(3)
C52 0.036(4) 0.034(4) 0.045(4) -0.009(3) -0.014(3) -0.005(3)
C183 0.046(5) 0.041(4) 0.066(6) -0.017(4) 0.001(4) -0.011(4)
F15 0.130(7) 0.115(6) 0.158(8) -0.049(6) 0.040(6) -0.052(5)
C32 0.031(4) 0.057(5) 0.046(5) 0.002(4) -0.004(3) -0.010(4)
C203 0.049(4) 0.052(5) 0.039(4) -0.026(4) -0.012(3) 0.012(4)
C83 0.036(4) 0.051(5) 0.072(6) -0.030(5) -0.004(4) -0.009(4)
C191 0.038(4) 0.066(6) 0.083(7) -0.039(5) -0.019(4) -0.002(4)
C72 0.040(4) 0.051(5) 0.051(5) -0.004(4) -0.015(4) 0.001(4)
C51 0.045(4) 0.055(5) 0.041(4) -0.017(4) -0.021(3) 0.002(4)
C123 0.053(5) 0.033(4) 0.049(5) -0.004(3) -0.023(4) 0.005(3)
C73 0.032(4) 0.053(5) 0.097(7) -0.056(5) -0.030(4) 0.015(4)
C101 0.031(3) 0.032(3) 0.038(4) -0.012(3) -0.003(3) 0.000(3)
C31 0.054(5) 0.050(5) 0.040(5) -0.003(4) -0.003(4) -0.001(4)
C201 0.041(4) 0.056(5) 0.103(7) -0.051(5) -0.030(5) 0.004(4)
C171 0.061(6) 0.031(4) 0.088(7) -0.006(4) -0.034(5) 0.008(4)
C42 0.054(5) 0.034(4) 0.061(5) -0.002(4) -0.012(4) -0.007(4)
C152 0.079(6) 0.036(4) 0.033(4) -0.015(3) -0.020(4) 0.010(4)
C81 0.042(4) 0.034(4) 0.049(5) -0.007(3) -0.016(3) 0.007(3)
C193 0.044(5) 0.062(5) 0.079(7) -0.049(5) -0.009(4) 0.002(4)
C82 0.046(5) 0.079(7) 0.061(6) -0.009(5) -0.034(4) 0.003(5)
C181 0.042(4) 0.044(4) 0.058(5) -0.004(4) -0.021(4) -0.002(4)
C151 0.033(4) 0.043(4) 0.069(6) 0.000(4) -0.003(4) -0.004(3)
C163 0.044(4) 0.066(5) 0.027(4) -0.011(4) -0.001(3) -0.012(4)
C111 0.028(4) 0.069(6) 0.050(5) -0.021(4) 0.002(3) -0.004(4)
C122 0.064(6) 0.041(4) 0.049(5) -0.007(4) 0.007(4) 0.006(4)
F14 0.224(10) 0.097(6) 0.114(7) -0.035(5) -0.081(7) 0.031(6)
C102 0.065(6) 0.045(5) 0.084(7) -0.008(5) -0.043(5) -0.017(4)
F35 0.253(12) 0.090(6) 0.208(10) -0.030(6) -0.158(9) -0.034(7)
C121 0.030(4) 0.093(8) 0.076(7) -0.008(6) 0.013(4) 0.006(5)
F37 0.246(12) 0.154(9) 0.230(12) -0.082(8) -0.143(10) -0.049(8)
C41 0.061(5) 0.067(6) 0.032(4) -0.010(4) -0.012(4) 0.002(4)
C173 0.050(5) 0.066(6) 0.031(4) -0.003(4) -0.004(3) -0.017(4)
C132 0.115(9) 0.040(5) 0.030(4) 0.002(4) 0.016(5) 0.019(5)
C92 0.061(6) 0.071(7) 0.105(9) -0.008(6) -0.053(6) -0.021(5)
C142 0.125(9) 0.044(5) 0.030(4) -0.016(4) -0.019(5) 0.013(5)
C141 0.049(6) 0.057(6) 0.106(9) 0.008(6) 0.016(6) -0.006(5)
F18 0.096(6) 0.261(12) 0.329(15) -0.240(12) -0.052(8) -0.002(7)
C131 0.040(5) 0.088(8) 0.102(9) 0.038(7) 0.005(6) -0.007(5)
F16 0.212(11) 0.200(11) 0.178(10) 0.009(8) -0.148(9) 0.076(9)
F31 0.134(8) 0.225(12) 0.391(19) -0.195(13) -0.182(11) 0.111(8)
F34 0.341(17) 0.341(17) 0.056(5) 0.020(7) -0.024(7) -0.262(15)
F33 0.140(9) 0.248(13) 0.38(2) -0.229(14) -0.136(11) 0.102(9)
O1 0.195(12) 0.143(10) 0.116(9) -0.055(7) -0.045(9) 0.088(10)
F32 0.32(2) 0.39(2) 0.107(9) -0.137(12) 0.011(10) -0.043(17)
F13 0.043(5) 0.042(5) 0.027(5) -0.019(4) -0.015(4) 0.011(4)
N13 0.016(5) 0.039(8) 0.025(8) -0.006(6) -0.002(5) 0.015(5)
O13 0.039(4) 0.064(5) 0.028(4) -0.026(4) -0.010(3) 0.004(4)
F13A 0.062(14) 0.028(10) 0.008(8) -0.008(7) -0.010(7) 0.003(9)
Ru3A 0.0260(15) 0.0224(8) 0.0146(14) -0.0097(9) -0.0079(9) 0.0029(8)
N13A 0.019(9) 0.022(9) 0.005(8) -0.007(6) -0.001(6) 0.002(6)
O13A 0.068(13) 0.101(17) 0.062(13) -0.055(12) -0.014(10) 0.006(11)

loop_
_atom_type_symbol
_atom_type_description
_atom_type_scat_dispersion_real
_atom_type_scat_dispersion_imag
_atom_type_scat_source
C C 0.0033 0.0016 'International Tables Vol C Tables 4.2.6.8 and 6.1.1.4'
H H 0.0000 0.0000 'International Tables Vol C Tables 4.2.6.8 and 6.1.1.4'
F F 0.0171 0.0103 'International Tables Vol C Tables 4.2.6.8 and 6.1.1.4'
N N 0.0061 0.0033 'International Tables Vol C Tables 4.2.6.8 and 6.1.1.4'
O O 0.0106 0.0060 'International Tables Vol C Tables 4.2.6.8 and 6.1.1.4'
P P 0.1023 0.0942 'International Tables Vol C Tables 4.2.6.8 and 6.1.1.4'
Ru Ru -1.2594 0.8363 'International Tables Vol C Tables 4.2.6.8 and 6.1.1.4'

loop_
_exptl_crystal_face_index_h
_exptl_crystal_face_index_k
_exptl_crystal_face_index_l
_exptl_crystal_face_perp_dist
-1.00 0.00 0.00 0.0440
1.00 0.00 0.00 0.0420
0.00 0.00 1.00 0.0410
0.00 0.00 -1.00 0.0330
-1.00 0.00 -1.00 0.0300
1.00 0.00 1.00 0.0390
1.00 -1.00 -1.00 0.0500
0.00 -1.00 -1.00 0.0440
-1.00 1.00 0.00 0.0360
1.00 -1.00 0.00 0.0560
0.00 1.00 0.00 0.0190
0.00 -1.00 0.00 0.0560
-1.00 1.00 -1.00 0.0250
1.00 -1.00 1.00 0.0420
0.00 1.00 -1.00 0.0290
-1.00 -1.00 0.00 0.0410

loop_
_geom_angle_atom_site_label_1
_geom_angle_atom_site_label_2
_geom_angle_atom_site_label_3
_geom_angle
_geom_angle_site_symmetry_1
_geom_angle_site_symmetry_3
_geom_angle_publ_flag
F11 Ru1 N51 86.45(19) . . ?
F11 Ru1 N21 86.1(2) . . ?
F11 Ru1 N31 86.22(19) . . ?
F11 Ru1 N41 86.6(2) . . ?
N21 Ru1 N51 91.1(2) . . ?
N21 Ru1 N41 172.7(2) . . ?
N31 Ru1 N51 172.6(2) . . ?
N31 Ru1 N21 89.5(2) . . ?
N31 Ru1 N41 90.3(2) . . ?
N11 Ru1 F11 178.3(2) . . ?
N11 Ru1 N51 94.4(2) . . ?
N11 Ru1 N21 92.4(3) . . ?
N11 Ru1 N31 92.9(2) . . ?
N11 Ru1 N41 94.9(3) . . ?
N41 Ru1 N51 88.1(2) . . ?
F12 Ru2 N52 86.53(19) . . ?
F12 Ru2 N42 87.3(2) . . ?
F12 Ru2 N22 86.4(2) . . ?
F12 Ru2 N32 85.0(2) . . ?
N52 Ru2 N42 90.3(2) . . ?
N52 Ru2 N22 89.8(2) . . ?
N52 Ru2 N32 171.4(2) . . ?
N42 Ru2 N22 173.7(2) . . ?
N42 Ru2 N32 90.6(2) . . ?
N12 Ru2 F12 177.8(2) . . ?
N12 Ru2 N52 95.5(2) . . ?
N12 Ru2 N42 92.0(2) . . ?
N12 Ru2 N22 94.3(2) . . ?
N12 Ru2 N32 93.0(2) . . ?
N32 Ru2 N22 88.3(2) . . ?
N43 Ru3 N33 86.5(2) . . ?
N23 Ru3 N43 168.2(3) . . ?
N23 Ru3 N33 90.0(2) . . ?
N53 Ru3 N43 93.3(2) . . ?
N53 Ru3 N33 169.5(3) . . ?
N53 Ru3 N23 88.1(2) . . ?
F13 Ru3 N43 82.7(5) . . ?
F13 Ru3 N33 83.6(5) . . ?
F13 Ru3 N23 85.7(5) . . ?
F13 Ru3 N53 86.0(5) . . ?
N13 Ru3 N43 94.7(8) . . ?
N13 Ru3 N33 93.5(7) . . ?
N13 Ru3 N23 96.7(8) . . ?
N13 Ru3 N53 97.0(7) . . ?
N13 Ru3 F13 176.2(5) . . ?
F29 P5 F30 179.4(3) . . ?
F25 P5 F29 90.7(3) . . ?
F25 P5 F27 178.9(3) . . ?
F25 P5 F26 90.1(3) . . ?
F25 P5 F30 89.7(3) . . ?
F27 P5 F29 90.3(3) . . ?
F27 P5 F30 89.4(3) . . ?
F26 P5 F29 90.3(3) . . ?
F26 P5 F27 90.3(3) . . ?
F26 P5 F30 89.3(3) . . ?
F28 P5 F29 89.8(3) . . ?
F28 P5 F25 90.3(3) . . ?
F28 P5 F27 89.3(3) . . ?
F28 P5 F26 179.6(3) . . ?
F28 P5 F30 90.6(3) . . ?
F22 P4 F21 89.3(3) . . ?
F24 P4 F22 89.9(3) . . ?
F24 P4 F21 88.4(3) . . ?
F19 P4 F22 90.8(3) . . ?
F19 P4 F24 90.2(2) . . ?
F19 P4 F21 178.6(3) . . ?
F19 P4 F20 90.2(3) . . ?
F20 P4 F22 179.0(3) . . ?
F20 P4 F24 89.7(3) . . ?
F20 P4 F21 89.8(3) . . ?
F23 P4 F22 90.5(3) . . ?
F23 P4 F24 179.0(3) . . ?
F23 P4 F19 90.7(3) . . ?
F23 P4 F21 90.7(3) . . ?
F23 P4 F20 89.8(3) . . ?
F5 P2 F3 88.8(3) . . ?
F4 P2 F5 90.2(2) . . ?
F4 P2 F3 89.7(3) . . ?
F1 P2 F5 90.6(3) . . ?
F1 P2 F4 90.5(3) . . ?
F1 P2 F3 179.4(3) . . ?
F1 P2 F2 90.2(3) . . ?
F2 P2 F5 89.2(3) . . ?
F2 P2 F4 179.2(3) . . ?
F2 P2 F3 89.6(3) . . ?
F6 P2 F5 178.4(3) . . ?
F6 P2 F4 89.3(3) . . ?
F6 P2 F3 89.7(3) . . ?
F6 P2 F1 90.9(3) . . ?
F6 P2 F2 91.2(3) . . ?
F10 P1 F7 88.5(4) . . ?
F9 P1 F10 90.2(4) . . ?
F9 P1 F7 177.2(4) . . ?
F8 P1 F10 178.7(4) . . ?
F8 P1 F7 92.7(4) . . ?
F8 P1 F9 88.6(4) . . ?
F8 P1 F38 92.8(5) . . ?
F8 P1 F37 89.7(6) . . ?
F38 P1 F10 87.6(4) . . ?
F38 P1 F7 89.1(4) . . ?
F38 P1 F9 88.3(4) . . ?
F37 P1 F10 90.0(5) . . ?
F37 P1 F7 89.5(6) . . ?
F37 P1 F9 93.0(6) . . ?
F37 P1 F38 177.2(5) . . ?
F35 P6 F36 176.5(6) . . ?
F31 P6 F36 90.0(5) . . ?
F31 P6 F35 90.1(6) . . ?
F31 P6 F33 166.1(10) . . ?
F34 P6 F36 87.4(6) . . ?
F34 P6 F35 89.2(6) . . ?
F34 P6 F31 103.7(10) . . ?
F34 P6 F33 88.7(9) . . ?
F34 P6 F32 171.3(11) . . ?
F33 P6 F36 84.2(5) . . ?
F33 P6 F35 96.4(6) . . ?
F32 P6 F36 96.7(7) . . ?
F32 P6 F35 86.8(8) . . ?
F32 P6 F31 84.1(9) . . ?
F32 P6 F33 84.0(9) . . ?
F17 P3 F15 89.6(4) . . ?
F17 P3 F14 87.0(4) . . ?
F39 P3 F17 92.8(4) . . ?
F39 P3 F15 169.5(6) . . ?
F39 P3 F14 85.7(5) . . ?
F39 P3 F18 88.3(5) . . ?
F15 P3 F14 84.2(5) . . ?
F18 P3 F17 175.5(6) . . ?
F18 P3 F15 88.6(5) . . ?
F18 P3 F14 88.7(6) . . ?
F16 P3 F17 94.4(6) . . ?
F16 P3 F39 100.0(7) . . ?
F16 P3 F15 90.1(7) . . ?
F16 P3 F14 174.0(7) . . ?
F16 P3 F18 89.7(7) . . ?
C153 N43 Ru3 118.4(4) . . ?
C153 N43 C113 118.4(6) . . ?
C153 N43 Ru3A 124.7(4) . . ?
C113 N43 Ru3 123.2(5) . . ?
C113 N43 Ru3A 115.6(5) . . ?
C162 N52 Ru2 122.4(4) . . ?
C202 N52 Ru2 118.8(4) . . ?
C202 N52 C162 118.7(6) . . ?
C63 N33 Ru3 122.6(5) . . ?
C63 N33 C103 118.5(6) . . ?
C63 N33 Ru3A 112.3(5) . . ?
C103 N33 Ru3 118.8(5) . . ?
C103 N33 Ru3A 129.1(5) . . ?
C161 N51 Ru1 122.7(5) . . ?
C161 N51 C201 118.3(6) . . ?
C201 N51 Ru1 119.0(5) . . ?
C53 N23 Ru3 117.8(5) . . ?
C53 N23 C13 118.7(6) . . ?
C53 N23 Ru3A 128.9(5) . . ?
C13 N23 Ru3 123.4(5) . . ?
C13 N23 Ru3A 112.3(5) . . ?
C11 N21 Ru1 120.6(5) . . ?
C11 N21 C51 118.5(6) . . ?
C51 N21 Ru1 120.4(5) . . ?
C203 N53 Ru3 116.9(5) . . ?
C203 N53 Ru3A 128.7(5) . . ?
C163 N53 Ru3 126.1(5) . . ?
C163 N53 C203 116.8(6) . . ?
C163 N53 Ru3A 114.2(5) . . ?
C112 N42 Ru2 122.4(5) . . ?
C112 N42 C152 118.5(7) . . ?
C152 N42 Ru2 119.1(5) . . ?
C61 N31 Ru1 122.1(5) . . ?
C61 N31 C101 118.6(6) . . ?
C101 N31 Ru1 119.3(5) . . ?
O12 N12 Ru2 177.0(5) . . ?
C12 N22 Ru2 120.9(4) . . ?
C52 N22 Ru2 119.5(5) . . ?
C52 N22 C12 119.2(6) . . ?
C62 N32 Ru2 123.3(5) . . ?
C62 N32 C102 118.0(7) . . ?
C102 N32 Ru2 118.7(5) . . ?
O11 N11 Ru1 178.2(6) . . ?
N52 C162 H162 119.2 . . ?
N52 C162 C172 121.5(6) . . ?
C172 C162 H162 119.2 . . ?
C151 N41 Ru1 118.3(5) . . ?
C111 N41 Ru1 121.8(5) . . ?
C111 N41 C151 119.9(7) . . ?
N32 C62 H62 118.7 . . ?
N32 C62 C72 122.6(7) . . ?
C72 C62 H62 118.7 . . ?
C153 C143 H143 120.0 . . ?
C133 C143 H143 120.0 . . ?
C133 C143 C153 120.0(7) . . ?
N43 C153 C143 121.5(6) . . ?
N43 C153 H153 119.3 . . ?
C143 C153 H153 119.3 . . ?
C143 C133 H133 120.8 . . ?
C143 C133 C123 118.5(7) . . ?
C123 C133 H133 120.8 . . ?
N52 C202 H202 118.9 . . ?
N52 C202 C192 122.3(6) . . ?
C192 C202 H202 118.9 . . ?
N22 C12 H12 119.2 . . ?
N22 C12 C22 121.5(7) . . ?
C22 C12 H12 119.2 . . ?
N31 C61 H61 118.9 . . ?
N31 C61 C71 122.3(7) . . ?
C71 C61 H61 118.9 . . ?
N33 C63 H63 119.0 . . ?
N33 C63 C73 122.0(7) . . ?
C73 C63 H63 119.0 . . ?
C33 C43 H43 120.1 . . ?
C33 C43 C53 119.7(7) . . ?
C53 C43 H43 120.1 . . ?
C101 C91 H91 120.1 . . ?
C81 C91 H91 120.1 . . ?
C81 C91 C101 119.8(7) . . ?
N43 C113 H113 119.0 . . ?
N43 C113 C123 122.0(7) . . ?
C123 C113 H113 119.0 . . ?
N33 C103 H103 118.7 . . ?
N33 C103 C93 122.6(7) . . ?
C93 C103 H103 118.7 . . ?
C11 C21 H21 120.8 . . ?
C11 C21 C31 118.3(7) . . ?
C31 C21 H21 120.8 . . ?
C43 C33 H33 120.7 . . ?
C43 C33 C23 118.7(7) . . ?
C23 C33 H33 120.7 . . ?
C33 C23 H23 120.4 . . ?
C33 C23 C13 119.1(7) . . ?
C13 C23 H23 120.4 . . ?
C103 C93 H93 120.8 . . ?
C83 C93 C103 118.5(8) . . ?
C83 C93 H93 120.8 . . ?
N23 C53 C43 121.7(7) . . ?
N23 C53 H53 119.2 . . ?
C43 C53 H53 119.2 . . ?
C162 C172 H172 120.2 . . ?
C182 C172 C162 119.6(7) . . ?
C182 C172 H172 120.2 . . ?
C172 C182 H182 120.6 . . ?
C172 C182 C192 118.9(7) . . ?
C192 C182 H182 120.6 . . ?
N23 C13 C23 122.1(7) . . ?
N23 C13 H13 119.0 . . ?
C23 C13 H13 119.0 . . ?
N21 C11 C21 123.0(7) . . ?
N21 C11 H11 118.5 . . ?
C21 C11 H11 118.5 . . ?
C61 C71 H71 120.6 . . ?
C61 C71 C81 118.8(7) . . ?
C81 C71 H71 120.6 . . ?
N51 C161 H161 119.4 . . ?
N51 C161 C171 121.2(7) . . ?
C171 C161 H161 119.4 . . ?
C12 C22 H22 120.2 . . ?
C12 C22 C32 119.6(8) . . ?
C32 C22 H22 120.2 . . ?
C202 C192 H192 120.5 . . ?
C182 C192 C202 118.9(7) . . ?
C182 C192 H192 120.5 . . ?
N42 C112 H112 119.0 . . ?
N42 C112 C122 122.1(8) . . ?
C122 C112 H112 119.0 . . ?
N22 C52 H52 119.6 . . ?
N22 C52 C42 120.8(7) . . ?
C42 C52 H52 119.6 . . ?
C193 C183 H183 120.8 . . ?
C193 C183 C173 118.5(8) . . ?
C173 C183 H183 120.8 . . ?
C22 C32 H32 120.5 . . ?
C42 C32 C22 119.1(7) . . ?
C42 C32 H32 120.5 . . ?
N53 C203 H203 118.5 . . ?
N53 C203 C193 123.0(7) . . ?
C193 C203 H203 118.5 . . ?
C93 C83 H83 120.5 . . ?
C93 C83 C73 119.0(7) . . ?
C73 C83 H83 120.5 . . ?
C201 C191 H191 119.8 . . ?
C181 C191 H191 119.8 . . ?
C181 C191 C201 120.5(8) . . ?
C62 C72 H72 120.4 . . ?
C62 C72 C82 119.2(8) . . ?
C82 C72 H72 120.4 . . ?
N21 C51 H51 119.3 . . ?
N21 C51 C41 121.5(7) . . ?
C41 C51 H51 119.3 . . ?
C133 C123 H123 120.2 . . ?
C113 C123 C133 119.6(7) . . ?
C113 C123 H123 120.2 . . ?
C63 C73 H73 120.3 . . ?
C83 C73 C63 119.3(7) . . ?
C83 C73 H73 120.3 . . ?
N31 C101 C91 121.2(7) . . ?
N31 C101 H101 119.4 . . ?
C91 C101 H101 119.4 . . ?
C21 C31 H31 120.4 . . ?
C41 C31 C21 119.1(8) . . ?
C41 C31 H31 120.4 . . ?
N51 C201 C191 121.5(8) . . ?
N51 C201 H201 119.2 . . ?
C191 C201 H201 119.2 . . ?
C161 C171 H171 119.9 . . ?
C181 C171 C161 120.3(8) . . ?
C181 C171 H171 119.9 . . ?
C52 C42 H42 120.2 . . ?
C32 C42 C52 119.6(7) . . ?
C32 C42 H42 120.2 . . ?
N42 C152 H152 119.0 . . ?
C142 C152 N42 122.0(9) . . ?
C142 C152 H152 119.0 . . ?
C91 C81 C71 119.3(7) . . ?
C91 C81 H81 120.3 . . ?
C71 C81 H81 120.3 . . ?
C183 C193 C203 119.5(8) . . ?
C183 C193 H193 120.2 . . ?
C203 C193 H193 120.2 . . ?
C72 C82 H82 121.4 . . ?
C92 C82 C72 117.3(8) . . ?
C92 C82 H82 121.4 . . ?
C191 C181 C171 118.2(8) . . ?
C191 C181 H181 120.9 . . ?
C171 C181 H181 120.9 . . ?
N41 C151 H151 119.3 . . ?
N41 C151 C141 121.4(9) . . ?
C141 C151 H151 119.3 . . ?
N53 C163 H163 118.5 . . ?
N53 C163 C173 123.0(7) . . ?
C173 C163 H163 118.5 . . ?
N41 C111 H111 119.7 . . ?
N41 C111 C121 120.5(9) . . ?
C121 C111 H111 119.7 . . ?
C112 C122 H122 120.7 . . ?
C112 C122 C132 118.5(9) . . ?
C132 C122 H122 120.7 . . ?
N32 C102 H102 119.1 . . ?
N32 C102 C92 121.8(8) . . ?
C92 C102 H102 119.1 . . ?
C111 C121 H121 119.8 . . ?
C131 C121 C111 120.4(9) . . ?
C131 C121 H121 119.8 . . ?
C51 C41 H41 120.3 . . ?
C31 C41 C51 119.5(8) . . ?
C31 C41 H41 120.3 . . ?
C183 C173 H173 120.4 . . ?
C163 C173 C183 119.2(8) . . ?
C163 C173 H173 120.4 . . ?
C122 C132 H132 120.3 . . ?
C142 C132 C122 119.3(8) . . ?
C142 C132 H132 120.3 . . ?
C82 C92 H92 119.4 . . ?
C102 C92 C82 121.1(9) . . ?
C102 C92 H92 119.4 . . ?
C152 C142 C132 119.6(9) . . ?
C152 C142 H142 120.2 . . ?
C132 C142 H142 120.2 . . ?
C151 C141 H141 120.4 . . ?
C131 C141 C151 119.3(10) . . ?
C131 C141 H141 120.4 . . ?
C121 C131 H131 120.7 . . ?
C141 C131 C121 118.6(9) . . ?
C141 C131 H131 120.7 . . ?
H1A O1 H1B 104.6 . . ?
O13 N13 Ru3 169(2) . . ?
N43 Ru3A N23 166.5(4) . . ?
N43 Ru3A N53 90.1(3) . . ?
N33 Ru3A N43 90.6(3) . . ?
N33 Ru3A N23 92.6(2) . . ?
N33 Ru3A N53 166.1(4) . . ?
N23 Ru3A N53 83.7(3) . . ?
F13A Ru3A N43 81.0(9) . . ?
F13A Ru3A N33 84.8(9) . . ?
F13A Ru3A N23 86.2(9) . . ?
F13A Ru3A N53 81.6(9) . . ?
N13A Ru3A N43 96.6(12) . . ?
N13A Ru3A N33 98.6(11) . . ?
N13A Ru3A N23 95.9(12) . . ?
N13A Ru3A N53 95.2(10) . . ?
N13A Ru3A F13A 175.9(11) . . ?
O13A N13A Ru3A 168(3) . . ?

loop_
_geom_bond_atom_site_label_1
_geom_bond_atom_site_label_2
_geom_bond_distance
_geom_bond_site_symmetry_2
_geom_bond_publ_flag
Ru1 F11 1.902(4) . ?
Ru1 N51 2.099(5) . ?
Ru1 N21 2.088(6) . ?
Ru1 N31 2.082(5) . ?
Ru1 N11 1.732(6) . ?
Ru1 N41 2.090(6) . ?
Ru2 F12 1.910(4) . ?
Ru2 N52 2.082(5) . ?
Ru2 N42 2.087(6) . ?
Ru2 N12 1.732(5) . ?
Ru2 N22 2.092(5) . ?
Ru2 N32 2.091(6) . ?
Ru3 N43 2.116(5) . ?
Ru3 N33 2.149(6) . ?
Ru3 N23 2.108(6) . ?
Ru3 N53 2.075(6) . ?
Ru3 F13 1.898(12) . ?
Ru3 N13 1.74(2) . ?
P5 F29 1.592(5) . ?
P5 F25 1.583(4) . ?
P5 F27 1.591(4) . ?
P5 F26 1.586(5) . ?
P5 F30 1.607(5) . ?
P5 F28 1.578(5) . ?
P4 F22 1.599(5) . ?
P4 F24 1.598(5) . ?
P4 F19 1.594(4) . ?
P4 F21 1.602(5) . ?
P4 F20 1.595(5) . ?
P4 F23 1.575(5) . ?
P2 F5 1.597(5) . ?
P2 F4 1.596(5) . ?
P2 F3 1.612(5) . ?
P2 F1 1.590(5) . ?
P2 F2 1.592(5) . ?
P2 F6 1.580(5) . ?
P1 F10 1.572(6) . ?
P1 F7 1.573(6) . ?
P1 F9 1.567(6) . ?
P1 F8 1.538(6) . ?
P1 F38 1.549(6) . ?
P1 F37 1.540(7) . ?
P6 F36 1.561(7) . ?
P6 F35 1.546(8) . ?
P6 F31 1.478(8) . ?
P6 F34 1.454(8) . ?
P6 F33 1.511(9) . ?
P6 F32 1.466(11) . ?
P3 F17 1.572(7) . ?
P3 F39 1.522(7) . ?
P3 F15 1.572(8) . ?
P3 F14 1.581(8) . ?
P3 F18 1.557(8) . ?
P3 F16 1.478(7) . ?
O12 N12 1.146(7) . ?
N43 C153 1.344(8) . ?
N43 C113 1.347(8) . ?
N43 Ru3A 2.089(6) . ?
N52 C162 1.348(8) . ?
N52 C202 1.328(8) . ?
N33 C63 1.334(8) . ?
N33 C103 1.341(8) . ?
N33 Ru3A 2.022(7) . ?
N51 C161 1.323(9) . ?
N51 C201 1.358(9) . ?
N23 C53 1.336(9) . ?
N23 C13 1.339(9) . ?
N23 Ru3A 2.142(6) . ?
N21 C11 1.330(8) . ?
N21 C51 1.332(9) . ?
N53 C203 1.357(9) . ?
N53 C163 1.327(9) . ?
N53 Ru3A 2.215(7) . ?
N42 C112 1.336(9) . ?
N42 C152 1.365(9) . ?
N31 C61 1.348(9) . ?
N31 C101 1.350(8) . ?
N22 C12 1.348(9) . ?
N22 C52 1.343(8) . ?
N32 C62 1.336(9) . ?
N32 C102 1.349(10) . ?
O11 N11 1.143(7) . ?
C162 H162 0.9500 . ?
C162 C172 1.372(9) . ?
N41 C151 1.343(10) . ?
N41 C111 1.326(9) . ?
C62 H62 0.9500 . ?
C62 C72 1.380(10) . ?
C143 H143 0.9500 . ?
C143 C153 1.372(9) . ?
C143 C133 1.371(10) . ?
C153 H153 0.9500 . ?
C133 H133 0.9500 . ?
C133 C123 1.372(11) . ?
C202 H202 0.9500 . ?
C202 C192 1.379(10) . ?
C12 H12 0.9500 . ?
C12 C22 1.362(10) . ?
C61 H61 0.9500 . ?
C61 C71 1.375(10) . ?
C63 H63 0.9500 . ?
C63 C73 1.381(11) . ?
C43 H43 0.9500 . ?
C43 C33 1.371(10) . ?
C43 C53 1.378(10) . ?
C91 H91 0.9500 . ?
C91 C101 1.381(10) . ?
C91 C81 1.367(11) . ?
C113 H113 0.9500 . ?
C113 C123 1.369(10) . ?
C103 H103 0.9500 . ?
C103 C93 1.383(10) . ?
C21 H21 0.9500 . ?
C21 C11 1.372(10) . ?
C21 C31 1.375(11) . ?
C33 H33 0.9500 . ?
C33 C23 1.374(11) . ?
C23 H23 0.9500 . ?
C23 C13 1.379(10) . ?
C93 H93 0.9500 . ?
C93 C83 1.377(11) . ?
C53 H53 0.9500 . ?
C172 H172 0.9500 . ?
C172 C182 1.370(10) . ?
C182 H182 0.9500 . ?
C182 C192 1.374(10) . ?
C13 H13 0.9500 . ?
C11 H11 0.9500 . ?
C71 H71 0.9500 . ?
C71 C81 1.379(10) . ?
C161 H161 0.9500 . ?
C161 C171 1.399(11) . ?
C22 H22 0.9500 . ?
C22 C32 1.374(11) . ?
C192 H192 0.9500 . ?
C112 H112 0.9500 . ?
C112 C122 1.377(11) . ?
C52 H52 0.9500 . ?
C52 C42 1.387(11) . ?
C183 H183 0.9500 . ?
C183 C193 1.358(12) . ?
C183 C173 1.382(11) . ?
C32 H32 0.9500 . ?
C32 C42 1.363(12) . ?
C203 H203 0.9500 . ?
C203 C193 1.365(11) . ?
C83 H83 0.9500 . ?
C83 C73 1.378(12) . ?
C191 H191 0.9500 . ?
C191 C201 1.375(11) . ?
C191 C181 1.348(11) . ?
C72 H72 0.9500 . ?
C72 C82 1.387(12) . ?
C51 H51 0.9500 . ?
C51 C41 1.385(11) . ?
C123 H123 0.9500 . ?
C73 H73 0.9500 . ?
C101 H101 0.9500 . ?
C31 H31 0.9500 . ?
C31 C41 1.363(12) . ?
C201 H201 0.9500 . ?
C171 H171 0.9500 . ?
C171 C181 1.361(12) . ?
C42 H42 0.9500 . ?
C152 H152 0.9500 . ?
C152 C142 1.346(12) . ?
C81 H81 0.9500 . ?
C193 H193 0.9500 . ?
C82 H82 0.9500 . ?
C82 C92 1.375(13) . ?
C181 H181 0.9500 . ?
C151 H151 0.9500 . ?
C151 C141 1.376(11) . ?
C163 H163 0.9500 . ?
C163 C173 1.375(10) . ?
C111 H111 0.9500 . ?
C111 C121 1.378(12) . ?
C122 H122 0.9500 . ?
C122 C132 1.384(14) . ?
C102 H102 0.9500 . ?
C102 C92 1.356(12) . ?
C121 H121 0.9500 . ?
C121 C131 1.369(16) . ?
C41 H41 0.9500 . ?
C173 H173 0.9500 . ?
C132 H132 0.9500 . ?
C132 C142 1.375(15) . ?
C92 H92 0.9500 . ?
C142 H142 0.9500 . ?
C141 H141 0.9500 . ?
C141 C131 1.367(16) . ?
C131 H131 0.9500 . ?
O1 H1A 0.8697 . ?
O1 H1B 0.8693 . ?
N13 O13 1.15(2) . ?
F13A Ru3A 1.92(2) . ?
Ru3A N13A 1.73(3) . ?
N13A O13A 1.16(3) . ?

loop_
_geom_torsion_atom_site_label_1
_geom_torsion_atom_site_label_2
_geom_torsion_atom_site_label_3
_geom_torsion_atom_site_label_4
_geom_torsion
_geom_torsion_site_symmetry_1
_geom_torsion_site_symmetry_2
_geom_torsion_site_symmetry_3
_geom_torsion_site_symmetry_4
_geom_torsion_publ_flag
Ru1 N51 C161 C171 177.5(7) . . . . ?
Ru1 N51 C201 C191 -179.6(7) . . . . ?
Ru1 N21 C11 C21 -171.3(5) . . . . ?
Ru1 N21 C51 C41 172.2(6) . . . . ?
Ru1 N31 C61 C71 179.4(5) . . . . ?
Ru1 N31 C101 C91 -179.9(5) . . . . ?
Ru1 N41 C151 C141 175.0(8) . . . . ?
Ru1 N41 C111 C121 -176.1(7) . . . . ?
Ru2 N52 C162 C172 -176.5(5) . . . . ?
Ru2 N52 C202 C192 177.4(5) . . . . ?
Ru2 N42 C112 C122 -175.3(6) . . . . ?
Ru2 N42 C152 C142 175.9(6) . . . . ?
Ru2 N22 C12 C22 -172.2(5) . . . . ?
Ru2 N22 C52 C42 171.1(6) . . . . ?
Ru2 N32 C62 C72 -177.4(6) . . . . ?
Ru2 N32 C102 C92 178.4(9) . . . . ?
Ru3 N43 C153 C143 -179.9(5) . . . . ?
Ru3 N43 C113 C123 179.6(6) . . . . ?
Ru3 N33 C63 C73 -175.2(5) . . . . ?
Ru3 N33 C103 C93 175.1(6) . . . . ?
Ru3 N23 C53 C43 -179.7(6) . . . . ?
Ru3 N23 C13 C23 178.5(6) . . . . ?
Ru3 N53 C203 C193 176.2(6) . . . . ?
Ru3 N53 C163 C173 -176.9(7) . . . . ?
N43 Ru3 N13 O13 -47(8) . . . . ?
N43 C113 C123 C133 -0.9(12) . . . . ?
N43 Ru3A N13A O13A -66(15) . . . . ?
N52 C162 C172 C182 -0.7(11) . . . . ?
N52 C202 C192 C182 -0.9(11) . . . . ?
N33 Ru3 N13 O13 -133(8) . . . . ?
N33 C63 C73 C83 0.5(11) . . . . ?
N33 C103 C93 C83 0.0(11) . . . . ?
N33 Ru3A N13A O13A 25(16) . . . . ?
N51 C161 C171 C181 1.9(15) . . . . ?
N23 Ru3 N13 O13 136(8) . . . . ?
N23 Ru3A N13A O13A 119(15) . . . . ?
N21 C51 C41 C31 -1.1(13) . . . . ?
N53 Ru3 N13 O13 47(8) . . . . ?
N53 C203 C193 C183 0.1(12) . . . . ?
N53 C163 C173 C183 2.3(14) . . . . ?
N53 Ru3A N13A O13A -157(15) . . . . ?
N42 C112 C122 C132 -0.9(12) . . . . ?
N42 C152 C142 C132 -0.3(13) . . . . ?
N31 C61 C71 C81 0.7(11) . . . . ?
N22 C12 C22 C32 2.7(11) . . . . ?
N22 C52 C42 C32 -0.3(12) . . . . ?
N32 C62 C72 C82 -0.9(13) . . . . ?
N32 C102 C92 C82 -1.1(18) . . . . ?
C162 N52 C202 C192 0.9(10) . . . . ?
C162 C172 C182 C192 0.7(11) . . . . ?
N41 C151 C141 C131 0.9(18) . . . . ?
N41 C111 C121 C131 1.5(16) . . . . ?
C62 N32 C102 C92 -0.4(15) . . . . ?
C62 C72 C82 C92 -0.6(15) . . . . ?
C143 C133 C123 C113 1.4(11) . . . . ?
C153 N43 C113 C123 0.5(11) . . . . ?
C153 C143 C133 C123 -1.6(11) . . . . ?
C133 C143 C153 N43 1.3(11) . . . . ?
C202 N52 C162 C172 -0.1(10) . . . . ?
C12 N22 C52 C42 -2.1(10) . . . . ?
C12 C22 C32 C42 -5.1(12) . . . . ?
C61 N31 C101 C91 0.8(10) . . . . ?
C61 C71 C81 C91 0.3(11) . . . . ?
C63 N33 C103 C93 -0.7(10) . . . . ?
C43 C33 C23 C13 -1.2(12) . . . . ?
C113 N43 C153 C143 -0.7(10) . . . . ?
C103 N33 C63 C73 0.5(10) . . . . ?
C103 C93 C83 C73 1.0(12) . . . . ?
C21 C31 C41 C51 1.8(13) . . . . ?
C33 C43 C53 N23 1.9(12) . . . . ?
C33 C23 C13 N23 0.3(12) . . . . ?
C93 C83 C73 C63 -1.2(11) . . . . ?
C53 N23 C13 C23 1.7(11) . . . . ?
C53 C43 C33 C23 0.1(12) . . . . ?
C172 C182 C192 C202 0.1(11) . . . . ?
C13 N23 C53 C43 -2.8(11) . . . . ?
C11 N21 C51 C41 -0.4(11) . . . . ?
C11 C21 C31 C41 -1.0(12) . . . . ?
C161 N51 C201 C191 -1.3(13) . . . . ?
C161 C171 C181 C191 -1.0(15) . . . . ?
C22 C32 C42 C52 3.9(12) . . . . ?
C112 N42 C152 C142 -1.2(11) . . . . ?
C112 C122 C132 C142 -0.6(13) . . . . ?
C52 N22 C12 C22 0.9(10) . . . . ?
C203 N53 C163 C173 -2.4(12) . . . . ?
C72 C82 C92 C102 1.6(17) . . . . ?
C51 N21 C11 C21 1.2(10) . . . . ?
C101 N31 C61 C71 -1.3(10) . . . . ?
C101 C91 C81 C71 -0.8(11) . . . . ?
C31 C21 C11 N21 -0.5(11) . . . . ?
C201 N51 C161 C171 -0.7(12) . . . . ?
C201 C191 C181 C171 -1.0(15) . . . . ?
C152 N42 C112 C122 1.8(10) . . . . ?
C81 C91 C101 N31 0.2(11) . . . . ?
C193 C183 C173 C163 -0.8(13) . . . . ?
C181 C191 C201 N51 2.3(15) . . . . ?
C151 N41 C111 C121 0.9(13) . . . . ?
C151 C141 C131 C121 1(2) . . . . ?
C163 N53 C203 C193 1.3(11) . . . . ?
C111 N41 C151 C141 -2.1(14) . . . . ?
C111 C121 C131 C141 -2.6(19) . . . . ?
C122 C132 C142 C152 1.2(13) . . . . ?
C102 N32 C62 C72 1.4(12) . . . . ?
C173 C183 C193 C203 -0.3(13) . . . . ?
Ru3A N43 C153 C143 -167.0(5) . . . . ?
Ru3A N43 C113 C123 168.0(6) . . . . ?
Ru3A N33 C63 C73 177.1(6) . . . . ?
Ru3A N33 C103 C93 -176.7(5) . . . . ?
Ru3A N23 C53 C43 173.2(6) . . . . ?
Ru3A N23 C13 C23 -174.9(6) . . . . ?
Ru3A N53 C203 C193 174.9(6) . . . . ?
Ru3A N53 C163 C173 -177.0(7) . . . . ?
